data_2219455
loop_
_publ_author_name
'Li, Chen'
'Yang, Hexiong'
'Downs, Robert T.'

_publ_section_title
;
 Redetermination of olivenite from an untwinned single-crystal
;
_journal_issue 9
_journal_name_full 'Acta Crystallographica Section E'
_journal_page_first i60
_journal_page_last i61
_journal_paper_doi 10.1107/S1600536808026676
_journal_volume 64
_journal_year 2008
_chemical_formula_iupac 'Cu2 [(As0.92, P0.08) O4] O H'
_chemical_formula_structural 'Cu2 [(As0.92, P0.08) O4] O H'
_chemical_formula_sum 'As0.92 Cu2 H O5 P0.08'
_chemical_formula_weight 278.61
_chemical_name_common Olivenite
_chemical_name_systematic ?
_space_group_IT_number 14
_symmetry_cell_setting monoclinic
_symmetry_space_group_name_Hall '-P 2xn'
_symmetry_space_group_name_H-M 'P 21/n 1 1'
_atom_sites_solution_hydrogens difmap
_atom_sites_solution_primary direct
_atom_sites_solution_secondary difmap
_audit_creation_method SHELXL-97
_cell_angle_alpha 90.130(2)
_cell_angle_beta 90.00
_cell_angle_gamma 90.00
_cell_formula_units_Z 4
_cell_length_a 8.5844(3)
_cell_length_b 8.2084(3)
_cell_length_c 5.9258(2)
_cell_measurement_reflns_used 1588
_cell_measurement_temperature 293(2)
_cell_measurement_theta_max 30.1
_cell_measurement_theta_min 3.9
_cell_volume 417.56(3)
_computing_cell_refinement 'SAINT (Bruker, 2005)'
_computing_data_collection 'SMART (Bruker, 2003)'
_computing_data_reduction SAINT
_computing_molecular_graphics 'XtalDraw (Downs & Hall-Wallace, 2003)'
_computing_publication_material 'SHELXTL (Sheldrick, 2008)'
_computing_structure_refinement 'SHELXS-97 (Sheldrick, 2008)'
_computing_structure_solution 'SHELXS-97 (Sheldrick, 2008)'
_diffrn_ambient_temperature 293(2)
_diffrn_measured_fraction_theta_full 0.997
_diffrn_measured_fraction_theta_max 0.997
_diffrn_measurement_device_type 'Bruker APEX2 CCD area-detector'
_diffrn_measurement_method '\f and \w-scans'
_diffrn_radiation_monochromator graphite
_diffrn_radiation_source 'fine-focus sealed tube'
_diffrn_radiation_type MoK\a
_diffrn_radiation_wavelength 0.71073
_diffrn_reflns_av_R_equivalents 0.0291
_diffrn_reflns_av_sigmaI/netI 0.0232
_diffrn_reflns_limit_h_max 13
_diffrn_reflns_limit_h_min -12
_diffrn_reflns_limit_k_max 12
_diffrn_reflns_limit_k_min -12
_diffrn_reflns_limit_l_max 9
_diffrn_reflns_limit_l_min -9
_diffrn_reflns_number 7604
_diffrn_reflns_theta_full 33.08
_diffrn_reflns_theta_max 33.08
_diffrn_reflns_theta_min 3.43
_diffrn_standards_number 0
_exptl_absorpt_coefficient_mu 17.32
_exptl_absorpt_correction_T_max 0.4800
_exptl_absorpt_correction_T_min 0.4250
_exptl_absorpt_correction_type multi-scan
_exptl_absorpt_process_details '(SADABS; Sheldrick, 2005)'
_exptl_crystal_colour green
_exptl_crystal_density_diffrn 4.444
_exptl_crystal_density_method 'not measured'
_exptl_crystal_description 'euhedral, equant'
_exptl_crystal_F_000 521
_exptl_crystal_size_max 0.06
_exptl_crystal_size_mid 0.05
_exptl_crystal_size_min 0.05
_refine_diff_density_max 0.551
_refine_diff_density_min -0.843
_refine_ls_extinction_coef 0.0009(4)
_refine_ls_extinction_expression Fc^*^=kFc[1+0.001xFc^2^\l^3^/sin(2\q)]^-1/4^
_refine_ls_extinction_method SHELXL
_refine_ls_goodness_of_fit_ref 1.098
_refine_ls_hydrogen_treatment refall
_refine_ls_matrix_type full
_refine_ls_number_parameters 80
_refine_ls_number_reflns 1580
_refine_ls_number_restraints 0
_refine_ls_restrained_S_all 1.098
_refine_ls_R_factor_all 0.0267
_refine_ls_R_factor_gt 0.0202
_refine_ls_shift/su_max 0.001
_refine_ls_shift/su_mean 0.000
_refine_ls_structure_factor_coef Fsqd
_refine_ls_weighting_details 'w=1/[\s^2^(Fo^2^)+(0.0158P)^2^+0.4808P] where P=(Fo^2^+2Fc^2^)/3'
_refine_ls_weighting_scheme calc
_refine_ls_wR_factor_gt 0.0434
_refine_ls_wR_factor_ref 0.0455
_reflns_number_gt 1372
_reflns_number_total 1580
_reflns_threshold_expression I>2\s(I)
_cod_data_source_file wm2187.cif
_cod_data_source_block I
_cod_database_code 2219455
_cod_database_fobs_code 2219455

loop_
_symmetry_equiv_pos_as_xyz
'x, y, z'
'-x+1/2, y+1/2, z+1/2'
'-x, -y, -z'
'x-1/2, -y-1/2, -z-1/2'

loop_
_atom_site_type_symbol
_atom_site_label
_atom_site_fract_x
_atom_site_fract_y
_atom_site_fract_z
_atom_site_U_iso_or_equiv
_atom_site_adp_type
_atom_site_calc_flag
_atom_site_refinement_flags
_atom_site_occupancy
As As1 0.24984(3) 0.26286(3) 0.01069(4) 0.00764(8) Uani d P 0.916(3)
P P1 0.24984(3) 0.26286(3) 0.01069(4) 0.00764(8) Uani d P 0.084(3)
Cu Cu1 0.38101(3) 0.13699(3) 0.52383(5) 0.01125(8) Uani d . 1
Cu Cu2 0.49966(4) 0.50071(3) 0.24933(5) 0.01022(8) Uani d . 1
O O1 0.1070(2) 0.4010(2) 0.0500(4) 0.0148(4) Uani d . 1
O O2 0.41871(19) 0.3677(2) 0.0022(3) 0.0103(3) Uani d . 1
O O3H 0.4028(2) 0.3734(2) 0.5002(3) 0.0095(3) Uani d . 1
O O4 0.2470(2) 0.1303(2) 0.2191(3) 0.0144(4) Uani d . 1
O O5 0.2226(2) 0.1661(2) -0.2333(3) 0.0144(4) Uani d . 1
H H1 0.329(4) 0.400(5) 0.510(7) 0.023(10) Uiso d . 1

loop_
_atom_site_aniso_label
_atom_site_aniso_U_11
_atom_site_aniso_U_22
_atom_site_aniso_U_33
_atom_site_aniso_U_12
_atom_site_aniso_U_13
_atom_site_aniso_U_23
As1 0.00795(12) 0.00743(12) 0.00753(12) -0.00088(8) -0.00011(8) -0.00007(8)
P1 0.00795(12) 0.00743(12) 0.00753(12) -0.00088(8) -0.00011(8) -0.00007(8)
Cu1 0.01148(14) 0.00725(13) 0.01503(15) -0.00026(10) 0.00225(11) -0.00003(10)
Cu2 0.01370(14) 0.01085(14) 0.00612(13) -0.00421(10) -0.00003(10) -0.00002(10)
O1 0.0108(8) 0.0081(7) 0.0255(10) 0.0001(6) -0.0006(7) -0.0003(7)
O2 0.0114(7) 0.0118(8) 0.0077(8) -0.0054(6) -0.0002(6) 0.0010(6)
O3H 0.0101(8) 0.0084(7) 0.0100(8) 0.0000(6) 0.0002(6) 0.0005(6)
O4 0.0164(8) 0.0154(8) 0.0114(8) -0.0059(7) -0.0036(6) 0.0032(7)
O5 0.0142(8) 0.0178(9) 0.0112(8) -0.0047(6) 0.0022(6) -0.0035(7)

loop_
_atom_type_symbol
_atom_type_description
_atom_type_scat_dispersion_real
_atom_type_scat_dispersion_imag
_atom_type_scat_source
O O 0.0106 0.0060 'International Tables Vol C Tables 4.2.6.8 and 6.1.1.4'
H H 0.0000 0.0000 'International Tables Vol C Tables 4.2.6.8 and 6.1.1.4'
Cu Cu 0.3201 1.2651 'International Tables Vol C Tables 4.2.6.8 and 6.1.1.4'
As As 0.0499 2.0058 'International Tables Vol C Tables 4.2.6.8 and 6.1.1.4'
P P 0.1023 0.0942 'International Tables Vol C Tables 4.2.6.8 and 6.1.1.4'

loop_
_geom_angle_atom_site_label_1
_geom_angle_atom_site_label_2
_geom_angle_atom_site_label_3
_geom_angle_site_symmetry_1
_geom_angle_site_symmetry_3
_geom_angle
O4 As1 O5 . . 109.53(9)
O4 As1 O1 . . 109.30(10)
O5 As1 O1 . . 109.72(9)
O4 As1 O2 . . 111.90(8)
O5 As1 O2 . . 109.70(9)
O1 As1 O2 . . 106.63(9)
O1 Cu1 O3H 2_545 . 171.47(7)
O1 Cu1 O5 2_545 1_556 95.51(8)
O3H Cu1 O5 . 1_556 89.99(8)
O1 Cu1 O1 2_545 4_666 79.22(8)
O3H Cu1 O1 . 4_666 92.59(7)
O5 Cu1 O1 1_556 4_666 146.34(8)
O1 Cu1 O4 2_545 . 94.12(8)
O3H Cu1 O4 . . 90.83(7)
O5 Cu1 O4 1_556 . 104.18(8)
O1 Cu1 O4 4_666 . 109.33(8)
O2 Cu2 O2 . 3_665 82.30(7)
O2 Cu2 O3H . 3_666 175.64(7)
O2 Cu2 O3H 3_665 3_666 97.45(7)
O2 Cu2 O3H . . 96.73(7)
O2 Cu2 O3H 3_665 . 176.19(7)
O3H Cu2 O3H 3_666 . 83.80(7)
O2 Cu2 O5 . 2 93.79(7)
O2 Cu2 O5 3_665 2 90.25(7)
O3H Cu2 O5 3_666 2 90.56(7)
O3H Cu2 O5 . 2 86.14(7)
O2 Cu2 O4 . 4_666 97.12(7)
O2 Cu2 O4 3_665 4_666 89.48(7)
O3H Cu2 O4 3_666 4_666 78.52(7)
O3H Cu2 O4 . 4_666 94.30(7)
O5 Cu2 O4 2 4_666 168.95(7)
As1 O1 Cu1 . 2_554 128.31(10)
As1 O1 Cu1 . 4_566 124.56(10)
Cu1 O1 Cu1 2_554 4_566 100.78(8)
As1 O2 Cu2 . . 124.61(10)
As1 O2 Cu2 . 3_665 127.49(10)
Cu2 O2 Cu2 . 3_665 97.70(7)
Cu1 O3H Cu2 . 3_666 120.04(9)
Cu1 O3H Cu2 . . 127.85(10)
Cu2 O3H Cu2 3_666 . 96.20(7)
Cu1 O3H H1 . . 103(3)
Cu2 O3H H1 3_666 . 99(3)
Cu2 O3H H1 . . 107(3)
As1 O4 Cu1 . . 127.46(10)
As1 O4 Cu2 . 4_566 111.74(9)
Cu1 O4 Cu2 . 4_566 114.99(8)
As1 O5 Cu1 . 1_554 125.98(10)
As1 O5 Cu2 . 2_544 115.32(9)
Cu1 O5 Cu2 1_554 2_544 117.06(9)

loop_
_geom_bond_atom_site_label_1
_geom_bond_atom_site_label_2
_geom_bond_site_symmetry_2
_geom_bond_distance
_geom_bond_publ_flag
As1 O4 . 1.6479(18) y
As1 O5 . 1.6644(19) y
As1 O1 . 1.6855(17) y
As1 O2 . 1.6866(16) y
Cu1 O1 2_545 1.9466(18) y
Cu1 O3H . 1.9546(18) y
Cu1 O5 1_556 1.9940(18) y
Cu1 O1 4_666 2.0132(17) y
Cu1 O4 . 2.1418(18) y
Cu1 Cu1 3_656 3.0509(6) ?
Cu2 O2 . 1.9526(18) y
Cu2 O2 3_665 1.9715(17) y
Cu2 O3H 3_666 1.9913(18) y
Cu2 O3H . 2.0001(17) y
Cu2 O5 2 2.3439(17) y
Cu2 O4 4_666 2.3874(18) y
Cu2 Cu2 3_665 2.9549(6) ?
Cu2 Cu2 3_666 2.9710(6) ?
O3H H1 . 0.67(4) ?

loop_
_geom_hbond_atom_site_label_D
_geom_hbond_atom_site_label_H
_geom_hbond_atom_site_label_A
_geom_hbond_site_symmetry_A
_geom_hbond_distance_DH
_geom_hbond_distance_HA
_geom_hbond_distance_DA
_geom_hbond_angle_DHA
O3H H1 O4 2 0.67(4) 2.35(4) 2.788(3) 125(4)
O3H H1 O5 2 0.67(4) 2.66(4) 2.977(2) 112(4)
